data_4309172
loop_
_publ_author_name
'Nadezhda A. Bokach'
'Tatyana V. Kuznetsova'
'Svetlana A. Simanova'
'Matti Haukka'
'Armando J. L. Pombeiro'
'Vadim Yu. Kukushkin'

_publ_section_title
;
Nitrile-Amidine Coupling at Pt(IV) and Pt(II) Centers. An Easy Entry to
Imidoylamidine Complexes
;
_journal_name_full 'Inorganic Chemistry'
_journal_page_first 5152
_journal_page_last 5160
_journal_paper_doi 10.1021/ic050037q
_journal_volume 44
_journal_year 2005
_chemical_formula_sum 'C72 H84 N16 Pt2'
_chemical_formula_weight 1563.73
_chemical_name_common '[Pt{NHC(NEt)2NC(Ph)NPh}2]'
_chemical_name_systematic
; 
 ? 
;
_space_group_IT_number 2
_symmetry_cell_setting triclinic
_symmetry_space_group_name_Hall '-P 1'
_symmetry_space_group_name_H-M 'P -1'
_atom_sites_solution_hydrogens geom
_atom_sites_solution_primary direct
_atom_sites_solution_secondary difmap
_audit_creation_method SHELXL-97
_cell_angle_alpha 77.720(2)
_cell_angle_beta 83.761(2)
_cell_angle_gamma 71.5490(10)
_cell_formula_units_Z 2
_cell_length_a 12.3627(3)
_cell_length_b 12.9400(4)
_cell_length_c 22.0075(6)
_cell_measurement_temperature 100(2)
_cell_volume 3259.97(16)
_computing_cell_refinement 'Denzo/Scalepack (Otwinowski & Minor, 1997)'
_computing_data_collection 'Collect (Nonius BV, 1997-2000)'
_computing_data_reduction 'Denzo/Scalepack (Otwinowski & Minor, 1997)'
_computing_molecular_graphics 'XP in Shelxtl v.6.14-1 (Sheldrick, 2005)'
_computing_publication_material 'SHELXL-97 (Sheldrick, 1997)'
_computing_structure_refinement 'SHELXL-97 (Sheldrick, 1997)'
_computing_structure_solution 'SHELXS-97 (Sheldrick, 1997)'
_diffrn_ambient_temperature 100(2)
_diffrn_detector_area_resol_mean 9
_diffrn_measured_fraction_theta_full 0.946
_diffrn_measured_fraction_theta_max 0.946
_diffrn_measurement_device '95mm CCD camera on \k-goniostat'
_diffrn_measurement_device_type KappaCCD
_diffrn_measurement_method '\f scans and \w scans'
_diffrn_radiation_monochromator 'horizonally mounted graphite crystal'
_diffrn_radiation_source 'fine-focus sealed tube'
_diffrn_radiation_type MoK\a
_diffrn_radiation_wavelength 0.71073
_diffrn_reflns_av_R_equivalents 0.0469
_diffrn_reflns_av_sigmaI/netI 0.0454
_diffrn_reflns_limit_h_max 16
_diffrn_reflns_limit_h_min -16
_diffrn_reflns_limit_k_max 16
_diffrn_reflns_limit_k_min -16
_diffrn_reflns_limit_l_max 27
_diffrn_reflns_limit_l_min -28
_diffrn_reflns_number 44124
_diffrn_reflns_theta_full 27.43
_diffrn_reflns_theta_max 27.43
_diffrn_reflns_theta_min 3.00
_exptl_absorpt_coefficient_mu 4.343
_exptl_absorpt_correction_T_max 0.20939
_exptl_absorpt_correction_T_min 0.12102
_exptl_absorpt_correction_type multi-scan
_exptl_absorpt_process_details 'Xprep in Shelxtl v.6.14-1 (Sheldrick, 2005)'
_exptl_crystal_colour colorless
_exptl_crystal_density_diffrn 1.593
_exptl_crystal_density_method 'not measured'
_exptl_crystal_description needle
_exptl_crystal_F_000 1568
_exptl_crystal_size_max 0.37
_exptl_crystal_size_mid 0.12
_exptl_crystal_size_min 0.08
_refine_diff_density_max 1.146
_refine_diff_density_min -2.391
_refine_diff_density_rms 0.136
_refine_ls_extinction_method none
_refine_ls_goodness_of_fit_ref 1.067
_refine_ls_hydrogen_treatment constr
_refine_ls_matrix_type full
_refine_ls_number_parameters 822
_refine_ls_number_reflns 14074
_refine_ls_number_restraints 0
_refine_ls_restrained_S_all 1.067
_refine_ls_R_factor_all 0.0468
_refine_ls_R_factor_gt 0.0323
_refine_ls_shift/su_max 0.003
_refine_ls_shift/su_mean 0.000
_refine_ls_structure_factor_coef Fsqd
_refine_ls_weighting_details 'calc w=1/[\s^2^(Fo^2^)+(0.0339P)^2^+2.3954P] where P=(Fo^2^+2Fc^2^)/3'
_refine_ls_weighting_scheme calc
_refine_ls_wR_factor_gt 0.0734
_refine_ls_wR_factor_ref 0.0798
_reflns_number_gt 11442
_reflns_number_total 14074
_reflns_threshold_expression >2sigma(I)
_cod_data_source_file ic050037qsi20050411_083720_5.cif
_cod_data_source_block structure_15
_cod_database_code 4309172

loop_
_symmetry_equiv_pos_as_xyz
'x, y, z'
'-x, -y, -z'

loop_
_atom_site_label
_atom_site_type_symbol
_atom_site_fract_x
_atom_site_fract_y
_atom_site_fract_z
_atom_site_U_iso_or_equiv
_atom_site_adp_type
_atom_site_occupancy
_atom_site_symmetry_multiplicity
_atom_site_calc_flag
_atom_site_refinement_flags
_atom_site_disorder_assembly
_atom_site_disorder_group
Pt1 Pt 0.512674(12) 0.738940(11) 0.492801(6) 0.01424(5) Uani 1 1 d . . .
N1 N 0.5322(3) 0.6973(3) 0.58471(14) 0.0168(7) Uani 1 1 d . . .
H1 H 0.5881 0.6366 0.5971 0.020 Uiso 1 1 calc R . .
N2 N 0.4977(3) 0.7029(3) 0.69044(14) 0.0175(7) Uani 1 1 d . . .
N3 N 0.3883(3) 0.8453(3) 0.62077(15) 0.0164(7) Uani 1 1 d . . .
N4 N 0.3850(3) 0.8744(2) 0.50934(14) 0.0146(7) Uani 1 1 d . . .
N5 N 0.4964(3) 0.7840(3) 0.40056(14) 0.0186(8) Uani 1 1 d . . .
H5 H 0.4442 0.8475 0.3880 0.022 Uiso 1 1 calc R . .
N6 N 0.6353(3) 0.6310(3) 0.36523(14) 0.0175(7) Uani 1 1 d . . .
N7 N 0.6393(3) 0.6016(2) 0.47628(14) 0.0145(7) Uani 1 1 d . . .
N18 N 0.5321(3) 0.7763(3) 0.29525(15) 0.0204(8) Uani 1 1 d . . .
C1 C 0.4737(3) 0.7474(3) 0.62922(18) 0.0159(8) Uani 1 1 d . . .
C2 C 0.4284(4) 0.7559(3) 0.74067(18) 0.0224(10) Uani 1 1 d . . .
H2A H 0.4069 0.8375 0.7270 0.027 Uiso 1 1 calc R . .
H2B H 0.4749 0.7358 0.7777 0.027 Uiso 1 1 calc R . .
C3 C 0.3207(4) 0.7216(4) 0.75852(19) 0.0276(10) Uani 1 1 d . . .
H3A H 0.2717 0.7460 0.7228 0.041 Uiso 1 1 calc R . .
H3B H 0.2796 0.7558 0.7934 0.041 Uiso 1 1 calc R . .
H3C H 0.3413 0.6406 0.7709 0.041 Uiso 1 1 calc R . .
C4 C 0.5781(3) 0.5938(3) 0.71118(18) 0.0209(9) Uani 1 1 d . . .
H4A H 0.5891 0.5489 0.6785 0.025 Uiso 1 1 calc R . .
H4B H 0.5453 0.5557 0.7491 0.025 Uiso 1 1 calc R . .
C5 C 0.6937(4) 0.5999(3) 0.72537(19) 0.0275(10) Uani 1 1 d . . .
H5A H 0.7287 0.6334 0.6874 0.041 Uiso 1 1 calc R . .
H5B H 0.7434 0.5250 0.7407 0.041 Uiso 1 1 calc R . .
H5C H 0.6832 0.6454 0.7572 0.041 Uiso 1 1 calc R . .
C6 C 0.3516(3) 0.9010(3) 0.56520(18) 0.0168(9) Uani 1 1 d . . .
C7 C 0.2588(3) 1.0089(3) 0.56848(17) 0.0162(8) Uani 1 1 d . . .
C8 C 0.1446(3) 1.0225(3) 0.56103(19) 0.0216(9) Uani 1 1 d . . .
H8 H 0.1228 0.9628 0.5529 0.026 Uiso 1 1 calc R . .
C9 C 0.0622(4) 1.1226(3) 0.5654(2) 0.0245(10) Uani 1 1 d . . .
H9 H -0.0157 1.1311 0.5604 0.029 Uiso 1 1 calc R . .
C10 C 0.0930(4) 1.2106(3) 0.5770(2) 0.0260(10) Uani 1 1 d . . .
H10 H 0.0365 1.2793 0.5797 0.031 Uiso 1 1 calc R . .
C11 C 0.2073(4) 1.1977(3) 0.58461(19) 0.0238(10) Uani 1 1 d . . .
H11 H 0.2287 1.2576 0.5927 0.029 Uiso 1 1 calc R . .
C12 C 0.2900(3) 1.0971(3) 0.58031(18) 0.0193(9) Uani 1 1 d . . .
H12 H 0.3678 1.0885 0.5855 0.023 Uiso 1 1 calc R . .
C13 C 0.3286(3) 0.9524(3) 0.45676(17) 0.0153(8) Uani 1 1 d . . .
C14 C 0.2420(3) 0.9324(3) 0.42987(18) 0.0190(9) Uani 1 1 d . . .
H14 H 0.2200 0.8676 0.4462 0.023 Uiso 1 1 calc R . .
C15 C 0.1881(4) 1.0075(3) 0.37927(19) 0.0236(10) Uani 1 1 d . . .
H15 H 0.1283 0.9946 0.3612 0.028 Uiso 1 1 calc R . .
C16 C 0.2211(4) 1.1016(4) 0.35484(19) 0.0276(11) Uani 1 1 d . . .
H16 H 0.1835 1.1534 0.3204 0.033 Uiso 1 1 calc R . .
C17 C 0.3089(4) 1.1198(4) 0.3807(2) 0.0277(10) Uani 1 1 d . . .
H17 H 0.3325 1.1834 0.3633 0.033 Uiso 1 1 calc R . .
C18 C 0.3629(3) 1.0459(3) 0.43171(18) 0.0195(9) Uani 1 1 d . . .
H18 H 0.4229 1.0590 0.4495 0.023 Uiso 1 1 calc R . .
C19 C 0.5532(3) 0.7315(3) 0.35589(17) 0.0150(8) Uani 1 1 d . . .
C20 C 0.6042(4) 0.7254(3) 0.24485(17) 0.0221(9) Uani 1 1 d . . .
H20A H 0.6846 0.6965 0.2570 0.026 Uiso 1 1 calc R . .
H20B H 0.5997 0.7830 0.2067 0.026 Uiso 1 1 calc R . .
C21 C 0.5679(4) 0.6312(4) 0.2307(2) 0.0335(11) Uani 1 1 d . . .
H21A H 0.5825 0.5694 0.2663 0.050 Uiso 1 1 calc R . .
H21B H 0.6117 0.6061 0.1939 0.050 Uiso 1 1 calc R . .
H21C H 0.4863 0.6576 0.2227 0.050 Uiso 1 1 calc R . .
C22 C 0.4491(3) 0.8846(3) 0.27563(18) 0.0188(9) Uani 1 1 d . . .
H22A H 0.3839 0.8951 0.3065 0.023 Uiso 1 1 calc R . .
H22B H 0.4196 0.8867 0.2352 0.023 Uiso 1 1 calc R . .
C23 C 0.5003(4) 0.9799(3) 0.26907(19) 0.0254(9) Uani 1 1 d . . .
H23A H 0.5320 0.9767 0.3086 0.038 Uiso 1 1 calc R . .
H23B H 0.4407 1.0508 0.2581 0.038 Uiso 1 1 calc R . .
H23C H 0.5611 0.9731 0.2363 0.038 Uiso 1 1 calc R . .
C24 C 0.6719(3) 0.5752(3) 0.42035(18) 0.0173(9) Uani 1 1 d . . .
C25 C 0.7636(3) 0.4685(3) 0.41587(17) 0.0156(8) Uani 1 1 d . . .
C26 C 0.8781(3) 0.4517(3) 0.42706(18) 0.0193(9) Uani 1 1 d . . .
H26 H 0.8995 0.5092 0.4384 0.023 Uiso 1 1 calc R . .
C27 C 0.9602(3) 0.3519(3) 0.42166(19) 0.0217(9) Uani 1 1 d . . .
H27 H 1.0375 0.3412 0.4293 0.026 Uiso 1 1 calc R . .
C28 C 0.9297(4) 0.2671(3) 0.40501(19) 0.0250(10) Uani 1 1 d . . .
H28 H 0.9859 0.1983 0.4021 0.030 Uiso 1 1 calc R . .
C29 C 0.8172(4) 0.2834(3) 0.39265(19) 0.0220(9) Uani 1 1 d . . .
H29 H 0.7966 0.2260 0.3808 0.026 Uiso 1 1 calc R . .
C30 C 0.7347(4) 0.3835(3) 0.39760(18) 0.0198(9) Uani 1 1 d . . .
H30 H 0.6580 0.3944 0.3885 0.024 Uiso 1 1 calc R . .
C31 C 0.6954(3) 0.5242(3) 0.52881(17) 0.0165(8) Uani 1 1 d . . .
C32 C 0.7819(3) 0.5457(3) 0.55487(18) 0.0184(9) Uani 1 1 d . . .
H32 H 0.8023 0.6113 0.5381 0.022 Uiso 1 1 calc R . .
C33 C 0.8381(3) 0.4721(3) 0.60511(18) 0.0228(9) Uani 1 1 d . . .
H33 H 0.8986 0.4860 0.6218 0.027 Uiso 1 1 calc R . .
C34 C 0.8062(4) 0.3775(3) 0.63129(19) 0.0229(9) Uani 1 1 d . . .
H34 H 0.8451 0.3267 0.6657 0.028 Uiso 1 1 calc R . .
C35 C 0.7173(4) 0.3581(3) 0.60672(19) 0.0261(10) Uani 1 1 d . . .
H35 H 0.6947 0.2942 0.6247 0.031 Uiso 1 1 calc R . .
C36 C 0.6608(4) 0.4321(3) 0.55570(19) 0.0217(9) Uani 1 1 d . . .
H36 H 0.5990 0.4193 0.5395 0.026 Uiso 1 1 calc R . .
C1B C -0.0456(3) 0.5053(3) 0.13677(18) 0.0163(9) Uani 1 1 d . . .
C2B C -0.0986(4) 0.5131(3) 0.24740(18) 0.0213(9) Uani 1 1 d . . .
H2B1 H -0.0979 0.4556 0.2852 0.026 Uiso 1 1 calc R . .
H2B2 H -0.1781 0.5448 0.2338 0.026 Uiso 1 1 calc R . .
C3B C -0.0606(4) 0.6037(4) 0.26350(19) 0.0307(11) Uani 1 1 d . . .
H3B1 H 0.0197 0.5742 0.2742 0.046 Uiso 1 1 calc R . .
H3B2 H -0.1074 0.6307 0.2991 0.046 Uiso 1 1 calc R . .
H3B3 H -0.0697 0.6650 0.2277 0.046 Uiso 1 1 calc R . .
C4B C 0.0542(4) 0.3511(3) 0.21794(18) 0.0189(9) Uani 1 1 d . . .
H4B1 H 0.0823 0.3477 0.2590 0.023 Uiso 1 1 calc R . .
H4B2 H 0.1206 0.3399 0.1879 0.023 Uiso 1 1 calc R . .
C5B C 0.0019(4) 0.2574(3) 0.22290(19) 0.0259(9) Uani 1 1 d . . .
H5B1 H -0.0605 0.2649 0.2547 0.039 Uiso 1 1 calc R . .
H5B2 H 0.0604 0.1859 0.2345 0.039 Uiso 1 1 calc R . .
H5B3 H -0.0277 0.2613 0.1827 0.039 Uiso 1 1 calc R . .
C6B C -0.1622(3) 0.6630(3) 0.07199(18) 0.0146(8) Uani 1 1 d . . .
C7B C -0.2539(3) 0.7709(3) 0.07664(17) 0.0156(8) Uani 1 1 d . . .
C8B C -0.3667(3) 0.7891(3) 0.06209(18) 0.0183(9) Uani 1 1 d . . .
H8B H -0.3871 0.7333 0.0482 0.022 Uiso 1 1 calc R . .
C9B C -0.4487(4) 0.8887(3) 0.06811(19) 0.0224(9) Uani 1 1 d . . .
H9B H -0.5253 0.9009 0.0584 0.027 Uiso 1 1 calc R . .
C10B C -0.4194(4) 0.9707(3) 0.08819(19) 0.0234(10) Uani 1 1 d . . .
H10B H -0.4755 1.0393 0.0916 0.028 Uiso 1 1 calc R . .
C11B C -0.3083(4) 0.9519(3) 0.10312(18) 0.0218(9) Uani 1 1 d . . .
H11B H -0.2883 1.0078 0.1170 0.026 Uiso 1 1 calc R . .
C12B C -0.2254(4) 0.8520(3) 0.09801(19) 0.0212(9) Uani 1 1 d . . .
H12B H -0.1495 0.8393 0.1091 0.025 Uiso 1 1 calc R . .
C13B C -0.1815(3) 0.7154(3) -0.03676(18) 0.0168(9) Uani 1 1 d . . .
C14B C -0.2625(3) 0.6941(3) -0.06756(18) 0.0201(9) Uani 1 1 d . . .
H14B H -0.2823 0.6274 -0.0538 0.024 Uiso 1 1 calc R . .
C15B C -0.3146(4) 0.7713(4) -0.11873(19) 0.0251(10) Uani 1 1 d . . .
H15B H -0.3705 0.7578 -0.1398 0.030 Uiso 1 1 calc R . .
C16B C -0.2839(4) 0.8683(4) -0.1387(2) 0.0269(10) Uani 1 1 d . . .
H16B H -0.3195 0.9214 -0.1732 0.032 Uiso 1 1 calc R . .
C17B C -0.2021(4) 0.8876(4) -0.1086(2) 0.0268(10) Uani 1 1 d . . .
H17B H -0.1813 0.9537 -0.1228 0.032 Uiso 1 1 calc R . .
C18B C -0.1500(3) 0.8116(3) -0.05772(18) 0.0198(9) Uani 1 1 d . . .
H18B H -0.0932 0.8250 -0.0374 0.024 Uiso 1 1 calc R . .
C1C C 0.0394(3) -0.0059(3) -0.13658(18) 0.0159(8) Uani 1 1 d . . .
C2C C 0.0891(4) -0.0095(3) -0.24814(18) 0.0213(9) Uani 1 1 d . . .
H2C1 H 0.0451 0.0138 -0.2863 0.026 Uiso 1 1 calc R . .
H2C2 H 0.1090 -0.0913 -0.2362 0.026 Uiso 1 1 calc R . .
C3C C 0.1985(4) 0.0237(4) -0.26185(19) 0.0286(10) Uani 1 1 d . . .
H3C1 H 0.1791 0.1047 -0.2727 0.043 Uiso 1 1 calc R . .
H3C2 H 0.2421 -0.0088 -0.2967 0.043 Uiso 1 1 calc R . .
H3C3 H 0.2446 -0.0035 -0.2249 0.043 Uiso 1 1 calc R . .
C4C C -0.0628(3) 0.1508(3) -0.21737(18) 0.0198(9) Uani 1 1 d . . .
H4C1 H -0.0302 0.1901 -0.2548 0.024 Uiso 1 1 calc R . .
H4C2 H -0.0736 0.1940 -0.1839 0.024 Uiso 1 1 calc R . .
C5C C -0.1790(4) 0.1452(3) -0.23201(19) 0.0272(10) Uani 1 1 d . . .
H5C1 H -0.1687 0.1023 -0.2651 0.041 Uiso 1 1 calc R . .
H5C2 H -0.2294 0.2204 -0.2458 0.041 Uiso 1 1 calc R . .
H5C3 H -0.2131 0.1092 -0.1945 0.041 Uiso 1 1 calc R . .
C6C C 0.1607(3) -0.1613(3) -0.07260(18) 0.0149(8) Uani 1 1 d . . .
C7C C 0.2543(3) -0.2688(3) -0.07610(17) 0.0158(8) Uani 1 1 d . . .
C8C C 0.3685(4) -0.2757(3) -0.0748(2) 0.0230(9) Uani 1 1 d . . .
H8C H 0.3893 -0.2123 -0.0720 0.028 Uiso 1 1 calc R . .
C9C C 0.4523(4) -0.3765(3) -0.0777(2) 0.0262(10) Uani 1 1 d . . .
H9C H 0.5306 -0.3820 -0.0764 0.031 Uiso 1 1 calc R . .
C10C C 0.4220(4) -0.4685(3) -0.0825(2) 0.0258(10) Uani 1 1 d . . .
H10C H 0.4793 -0.5371 -0.0845 0.031 Uiso 1 1 calc R . .
C11C C 0.3090(4) -0.4604(3) -0.0844(2) 0.0251(10) Uani 1 1 d . . .
H11C H 0.2885 -0.5234 -0.0883 0.030 Uiso 1 1 calc R . .
C12C C 0.2245(4) -0.3612(3) -0.08077(19) 0.0224(9) Uani 1 1 d . . .
H12C H 0.1464 -0.3567 -0.0815 0.027 Uiso 1 1 calc R . .
C13C C 0.1822(3) -0.2143(3) 0.03538(17) 0.0159(8) Uani 1 1 d . . .
C14C C 0.2721(3) -0.1956(3) 0.05932(18) 0.0202(9) Uani 1 1 d . . .
H14C H 0.2948 -0.1317 0.0413 0.024 Uiso 1 1 calc R . .
C15C C 0.3297(4) -0.2703(4) 0.10985(19) 0.0239(10) Uani 1 1 d . . .
H15C H 0.3923 -0.2581 0.1256 0.029 Uiso 1 1 calc R . .
C16C C 0.2946(4) -0.3624(3) 0.13689(19) 0.0259(10) Uani 1 1 d . . .
H16C H 0.3335 -0.4137 0.1711 0.031 Uiso 1 1 calc R . .
C17C C 0.2028(4) -0.3796(3) 0.11405(19) 0.0234(10) Uani 1 1 d . . .
H17C H 0.1785 -0.4422 0.1330 0.028 Uiso 1 1 calc R . .
C18C C 0.1462(4) -0.3059(3) 0.06356(18) 0.0203(9) Uani 1 1 d . . .
H18C H 0.0831 -0.3178 0.0482 0.024 Uiso 1 1 calc R . .
Pt1B Pt 0.0000 0.5000 0.0000 0.01433(6) Uani 1 2 d S . .
N1B N 0.0103(3) 0.4527(3) 0.09262(15) 0.0175(7) Uani 1 1 d . . .
H1B H 0.0593 0.3873 0.1055 0.021 Uiso 1 1 calc R . .
N2B N -0.0261(3) 0.4605(3) 0.19806(15) 0.0193(8) Uani 1 1 d . . .
N3B N -0.1256(3) 0.6074(3) 0.12732(15) 0.0186(8) Uani 1 1 d . . .
N4B N -0.1289(3) 0.6370(3) 0.01600(15) 0.0167(7) Uani 1 1 d . . .
Pt1C Pt 0.0000 0.0000 0.0000 0.01388(6) Uani 1 2 d S . .
N1C N -0.0209(3) 0.0425(3) -0.09180(14) 0.0148(7) Uani 1 1 d . . .
H1C H -0.0785 0.1018 -0.1039 0.018 Uiso 1 1 calc R . .
N2C N 0.0175(3) 0.0409(3) -0.19784(15) 0.0190(8) Uani 1 1 d . . .
N3C N 0.1248(3) -0.1040(3) -0.12810(15) 0.0174(7) Uani 1 1 d . . .
N4C N 0.1251(3) -0.1378(3) -0.01655(15) 0.0167(7) Uani 1 1 d . . .

loop_
_atom_site_aniso_label
_atom_site_aniso_U_11
_atom_site_aniso_U_22
_atom_site_aniso_U_33
_atom_site_aniso_U_23
_atom_site_aniso_U_13
_atom_site_aniso_U_12
Pt1 0.01382(8) 0.01483(8) 0.01334(8) -0.00144(6) -0.00268(6) -0.00345(6)
N1 0.0164(17) 0.0179(16) 0.0139(15) -0.0011(14) -0.0074(13) -0.0010(13)
N2 0.0208(18) 0.0156(16) 0.0117(15) 0.0008(13) -0.0024(14) -0.0008(13)
N3 0.0165(17) 0.0166(16) 0.0156(16) -0.0022(14) 0.0011(14) -0.0054(13)
N4 0.0148(16) 0.0176(16) 0.0136(15) -0.0031(14) -0.0020(13) -0.0072(13)
N5 0.0161(17) 0.0213(17) 0.0147(16) -0.0020(14) -0.0020(14) -0.0009(13)
N6 0.0191(17) 0.0164(16) 0.0151(16) -0.0030(14) -0.0013(14) -0.0027(13)
N7 0.0178(17) 0.0130(15) 0.0131(15) -0.0010(13) -0.0029(13) -0.0053(13)
N18 0.0191(18) 0.0212(17) 0.0177(17) -0.0042(15) -0.0013(14) -0.0009(14)
C1 0.016(2) 0.0138(18) 0.020(2) -0.0040(17) -0.0006(17) -0.0079(15)
C2 0.028(2) 0.022(2) 0.0142(19) -0.0048(17) -0.0010(17) -0.0020(17)
C3 0.028(2) 0.033(2) 0.020(2) -0.0047(18) 0.0022(18) -0.0073(19)
C4 0.023(2) 0.019(2) 0.0185(19) -0.0020(17) -0.0008(17) -0.0055(16)
C5 0.023(2) 0.029(2) 0.026(2) -0.0003(19) -0.0058(18) -0.0035(18)
C6 0.0131(19) 0.0158(19) 0.023(2) -0.0021(17) 0.0003(17) -0.0082(15)
C7 0.017(2) 0.0138(18) 0.0142(18) -0.0004(15) -0.0013(16) -0.0016(15)
C8 0.021(2) 0.022(2) 0.023(2) -0.0049(18) -0.0005(18) -0.0074(17)
C9 0.015(2) 0.027(2) 0.027(2) -0.0032(19) -0.0030(18) -0.0009(17)
C10 0.025(2) 0.0150(19) 0.031(2) -0.0009(18) 0.0039(19) -0.0010(17)
C11 0.029(2) 0.0125(19) 0.027(2) -0.0030(17) 0.0017(19) -0.0036(16)
C12 0.015(2) 0.024(2) 0.0213(19) -0.0050(17) -0.0023(16) -0.0082(16)
C13 0.0122(19) 0.0148(18) 0.0161(18) -0.0043(15) 0.0004(15) 0.0002(14)
C14 0.017(2) 0.0187(19) 0.0202(19) -0.0049(17) -0.0025(17) -0.0027(16)
C15 0.016(2) 0.030(2) 0.023(2) -0.0095(19) -0.0066(17) -0.0006(17)
C16 0.025(2) 0.029(2) 0.018(2) 0.0020(18) -0.0067(18) 0.0048(18)
C17 0.027(2) 0.024(2) 0.027(2) 0.0008(19) -0.002(2) -0.0034(18)
C18 0.017(2) 0.0162(19) 0.024(2) 0.0004(17) -0.0051(17) -0.0054(16)
C19 0.0151(19) 0.0153(18) 0.0131(18) 0.0005(16) -0.0042(16) -0.0031(15)
C20 0.026(2) 0.024(2) 0.0135(18) -0.0040(17) -0.0010(17) -0.0028(17)
C21 0.041(3) 0.037(3) 0.025(2) -0.013(2) -0.007(2) -0.009(2)
C22 0.015(2) 0.020(2) 0.0186(19) -0.0007(17) -0.0040(16) -0.0027(16)
C23 0.028(2) 0.024(2) 0.023(2) -0.0005(18) -0.0023(18) -0.0094(18)
C24 0.0144(19) 0.0154(19) 0.021(2) -0.0035(17) -0.0019(17) -0.0032(15)
C25 0.016(2) 0.0163(18) 0.0139(18) -0.0021(15) 0.0011(15) -0.0047(15)
C26 0.018(2) 0.020(2) 0.020(2) -0.0050(17) -0.0003(17) -0.0045(16)
C27 0.013(2) 0.027(2) 0.025(2) -0.0063(18) -0.0045(17) -0.0042(17)
C28 0.026(2) 0.017(2) 0.026(2) -0.0043(17) 0.0016(18) 0.0011(17)
C29 0.022(2) 0.018(2) 0.027(2) -0.0051(17) -0.0008(18) -0.0067(16)
C30 0.019(2) 0.020(2) 0.0198(19) -0.0030(17) -0.0049(17) -0.0046(16)
C31 0.0153(19) 0.0127(18) 0.0169(18) -0.0030(15) -0.0019(16) 0.0027(15)
C32 0.016(2) 0.0185(19) 0.0191(19) -0.0024(16) -0.0023(16) -0.0037(15)
C33 0.016(2) 0.032(2) 0.0180(19) -0.0033(18) -0.0033(17) -0.0027(17)
C34 0.021(2) 0.021(2) 0.019(2) 0.0051(17) -0.0066(18) -0.0004(17)
C35 0.034(3) 0.016(2) 0.021(2) 0.0026(18) 0.0019(19) -0.0033(18)
C36 0.023(2) 0.020(2) 0.025(2) -0.0084(18) 0.0017(18) -0.0075(17)
C1B 0.0134(19) 0.020(2) 0.0166(19) -0.0029(17) -0.0029(16) -0.0057(16)
C2B 0.023(2) 0.025(2) 0.0145(19) -0.0038(18) 0.0001(17) -0.0056(17)
C3B 0.037(3) 0.033(2) 0.022(2) -0.0096(19) -0.0073(19) -0.005(2)
C4B 0.022(2) 0.019(2) 0.0144(18) 0.0014(17) -0.0041(17) -0.0062(16)
C5B 0.027(2) 0.026(2) 0.024(2) -0.0001(18) -0.0052(18) -0.0086(18)
C6B 0.0117(19) 0.0141(18) 0.0179(19) -0.0006(17) -0.0036(16) -0.0044(15)
C7B 0.017(2) 0.0176(19) 0.0112(17) -0.0001(16) -0.0021(16) -0.0048(16)
C8B 0.019(2) 0.0187(19) 0.0184(19) -0.0015(17) -0.0048(17) -0.0074(16)
C9B 0.017(2) 0.023(2) 0.024(2) -0.0011(18) -0.0044(18) -0.0033(17)
C10B 0.023(2) 0.018(2) 0.025(2) -0.0031(18) -0.0004(18) 0.0004(17)
C11B 0.025(2) 0.019(2) 0.023(2) -0.0057(17) -0.0040(18) -0.0060(17)
C12B 0.020(2) 0.021(2) 0.023(2) -0.0048(18) -0.0027(17) -0.0069(17)
C13B 0.0139(19) 0.0151(19) 0.0194(19) -0.0022(16) 0.0004(16) -0.0026(15)
C14B 0.017(2) 0.024(2) 0.020(2) -0.0058(18) -0.0013(17) -0.0052(16)
C15B 0.020(2) 0.032(2) 0.023(2) -0.0080(19) -0.0047(18) -0.0027(18)
C16B 0.022(2) 0.031(2) 0.020(2) 0.0034(19) -0.0084(18) -0.0009(19)
C17B 0.025(2) 0.021(2) 0.030(2) 0.0059(19) -0.007(2) -0.0072(18)
C18B 0.017(2) 0.020(2) 0.022(2) 0.0005(17) -0.0063(17) -0.0054(16)
C1C 0.014(2) 0.020(2) 0.0160(19) -0.0016(17) -0.0044(16) -0.0078(16)
C2C 0.023(2) 0.027(2) 0.0117(18) -0.0040(17) -0.0022(17) -0.0039(17)
C3C 0.031(2) 0.030(2) 0.022(2) -0.0043(18) 0.0057(19) -0.0076(19)
C4C 0.023(2) 0.018(2) 0.0144(18) 0.0025(17) -0.0014(17) -0.0042(16)
C5C 0.027(2) 0.027(2) 0.023(2) 0.0007(18) -0.0026(18) -0.0036(18)
C6C 0.0112(19) 0.0172(19) 0.0182(19) -0.0033(17) -0.0017(16) -0.0069(15)
C7C 0.016(2) 0.0164(19) 0.0135(18) -0.0029(16) -0.0035(16) -0.0024(15)
C8C 0.019(2) 0.023(2) 0.030(2) -0.0076(19) -0.0024(18) -0.0073(17)
C9C 0.013(2) 0.026(2) 0.038(3) -0.005(2) -0.0034(19) -0.0035(17)
C10C 0.024(2) 0.019(2) 0.030(2) -0.0061(19) 0.0001(19) 0.0006(17)
C11C 0.027(2) 0.017(2) 0.031(2) -0.0062(18) 0.0019(19) -0.0070(17)
C12C 0.019(2) 0.020(2) 0.029(2) -0.0075(18) 0.0024(18) -0.0077(17)
C13C 0.0139(19) 0.0156(19) 0.0156(18) -0.0032(16) 0.0008(16) -0.0012(15)
C14C 0.017(2) 0.022(2) 0.020(2) -0.0032(17) 0.0000(17) -0.0057(16)
C15C 0.018(2) 0.031(2) 0.021(2) -0.0010(19) -0.0071(18) -0.0054(18)
C16C 0.027(2) 0.025(2) 0.0167(19) 0.0037(18) -0.0045(18) 0.0019(18)
C17C 0.027(2) 0.020(2) 0.022(2) 0.0032(18) -0.0043(19) -0.0083(18)
C18C 0.019(2) 0.021(2) 0.0188(19) -0.0011(17) -0.0046(17) -0.0047(16)
Pt1B 0.01412(11) 0.01451(10) 0.01421(10) -0.00101(8) -0.00273(8) -0.00453(8)
N1B 0.0163(17) 0.0167(16) 0.0183(16) -0.0021(14) -0.0013(14) -0.0041(13)
N2B 0.0202(18) 0.0184(17) 0.0161(16) -0.0014(15) -0.0044(14) -0.0015(14)
N3B 0.0183(18) 0.0183(17) 0.0185(17) -0.0045(15) -0.0007(14) -0.0040(14)
N4B 0.0173(17) 0.0174(17) 0.0174(16) -0.0038(15) -0.0007(14) -0.0077(13)
Pt1C 0.01332(11) 0.01518(10) 0.01257(10) -0.00141(8) -0.00242(8) -0.00368(8)
N1C 0.0143(17) 0.0162(16) 0.0121(15) -0.0010(13) -0.0033(13) -0.0022(13)
N2C 0.0177(18) 0.0198(17) 0.0152(16) -0.0025(15) -0.0049(14) 0.0012(14)
N3C 0.0166(17) 0.0189(17) 0.0153(16) -0.0034(14) -0.0008(14) -0.0034(13)
N4C 0.0172(17) 0.0187(17) 0.0151(16) -0.0045(14) 0.0009(14) -0.0063(13)

loop_
_atom_type_symbol
_atom_type_description
_atom_type_scat_dispersion_real
_atom_type_scat_dispersion_imag
_atom_type_scat_source
C C 0.0033 0.0016 'International Tables Vol C Tables 4.2.6.8 and 6.1.1.4'
H H 0.0000 0.0000 'International Tables Vol C Tables 4.2.6.8 and 6.1.1.4'
N N 0.0061 0.0033 'International Tables Vol C Tables 4.2.6.8 and 6.1.1.4'
Pt Pt -1.7033 8.3905 'International Tables Vol C Tables 4.2.6.8 and 6.1.1.4'

loop_
_geom_angle_atom_site_label_1
_geom_angle_atom_site_label_2
_geom_angle_atom_site_label_3
_geom_angle
_geom_angle_site_symmetry_1
_geom_angle_site_symmetry_3
_geom_angle_publ_flag
N1 Pt1 N5 178.08(13) . . ?
N1 Pt1 N4 87.33(12) . . ?
N5 Pt1 N4 92.46(12) . . ?
N1 Pt1 N7 92.69(12) . . ?
N5 Pt1 N7 87.54(12) . . ?
N4 Pt1 N7 179.17(12) . . ?
C1 N1 Pt1 129.3(3) . . ?
C1 N1 H1 115.3 . . ?
Pt1 N1 H1 115.3 . . ?
C1 N2 C4 123.7(3) . . ?
C1 N2 C2 120.7(3) . . ?
C4 N2 C2 114.9(3) . . ?
C6 N3 C1 123.2(3) . . ?
C6 N4 C13 116.5(3) . . ?
C6 N4 Pt1 125.3(3) . . ?
C13 N4 Pt1 118.1(2) . . ?
C19 N5 Pt1 129.0(3) . . ?
C19 N5 H5 115.5 . . ?
Pt1 N5 H5 115.5 . . ?
C24 N6 C19 124.0(3) . . ?
C24 N7 C31 116.9(3) . . ?
C24 N7 Pt1 125.1(3) . . ?
C31 N7 Pt1 118.0(2) . . ?
C19 N18 C22 122.4(3) . . ?
C19 N18 C20 121.2(3) . . ?
C22 N18 C20 115.8(3) . . ?
N1 C1 N3 125.5(4) . . ?
N1 C1 N2 120.5(3) . . ?
N3 C1 N2 113.9(3) . . ?
N2 C2 C3 112.5(3) . . ?
N2 C2 H2A 109.1 . . ?
C3 C2 H2A 109.1 . . ?
N2 C2 H2B 109.1 . . ?
C3 C2 H2B 109.1 . . ?
H2A C2 H2B 107.8 . . ?
C2 C3 H3A 109.5 . . ?
C2 C3 H3B 109.5 . . ?
H3A C3 H3B 109.5 . . ?
C2 C3 H3C 109.5 . . ?
H3A C3 H3C 109.5 . . ?
H3B C3 H3C 109.5 . . ?
N2 C4 C5 112.6(3) . . ?
N2 C4 H4A 109.1 . . ?
C5 C4 H4A 109.1 . . ?
N2 C4 H4B 109.1 . . ?
C5 C4 H4B 109.1 . . ?
H4A C4 H4B 107.8 . . ?
C4 C5 H5A 109.5 . . ?
C4 C5 H5B 109.5 . . ?
H5A C5 H5B 109.5 . . ?
C4 C5 H5C 109.5 . . ?
H5A C5 H5C 109.5 . . ?
H5B C5 H5C 109.5 . . ?
N3 C6 N4 129.1(3) . . ?
N3 C6 C7 112.7(3) . . ?
N4 C6 C7 118.1(4) . . ?
C8 C7 C12 119.4(3) . . ?
C8 C7 C6 122.5(4) . . ?
C12 C7 C6 118.1(4) . . ?
C9 C8 C7 120.5(4) . . ?
C9 C8 H8 119.8 . . ?
C7 C8 H8 119.8 . . ?
C8 C9 C10 120.2(4) . . ?
C8 C9 H9 119.9 . . ?
C10 C9 H9 119.9 . . ?
C9 C10 C11 119.7(4) . . ?
C9 C10 H10 120.1 . . ?
C11 C10 H10 120.1 . . ?
C12 C11 C10 120.0(4) . . ?
C12 C11 H11 120.0 . . ?
C10 C11 H11 120.0 . . ?
C11 C12 C7 120.2(4) . . ?
C11 C12 H12 119.9 . . ?
C7 C12 H12 119.9 . . ?
C18 C13 C14 120.0(4) . . ?
C18 C13 N4 120.0(4) . . ?
C14 C13 N4 120.0(3) . . ?
C15 C14 C13 119.8(4) . . ?
C15 C14 H14 120.1 . . ?
C13 C14 H14 120.1 . . ?
C14 C15 C16 120.2(4) . . ?
C14 C15 H15 119.9 . . ?
C16 C15 H15 119.9 . . ?
C17 C16 C15 119.8(4) . . ?
C17 C16 H16 120.1 . . ?
C15 C16 H16 120.1 . . ?
C16 C17 C18 120.6(4) . . ?
C16 C17 H17 119.7 . . ?
C18 C17 H17 119.7 . . ?
C17 C18 C13 119.5(4) . . ?
C17 C18 H18 120.2 . . ?
C13 C18 H18 120.2 . . ?
N5 C19 N18 120.8(3) . . ?
N5 C19 N6 125.0(3) . . ?
N18 C19 N6 114.2(3) . . ?
N18 C20 C21 112.3(3) . . ?
N18 C20 H20A 109.1 . . ?
C21 C20 H20A 109.1 . . ?
N18 C20 H20B 109.1 . . ?
C21 C20 H20B 109.1 . . ?
H20A C20 H20B 107.9 . . ?
C20 C21 H21A 109.5 . . ?
C20 C21 H21B 109.5 . . ?
H21A C21 H21B 109.5 . . ?
C20 C21 H21C 109.5 . . ?
H21A C21 H21C 109.5 . . ?
H21B C21 H21C 109.5 . . ?
N18 C22 C23 112.4(3) . . ?
N18 C22 H22A 109.1 . . ?
C23 C22 H22A 109.1 . . ?
N18 C22 H22B 109.1 . . ?
C23 C22 H22B 109.1 . . ?
H22A C22 H22B 107.9 . . ?
C22 C23 H23A 109.5 . . ?
C22 C23 H23B 109.5 . . ?
H23A C23 H23B 109.5 . . ?
C22 C23 H23C 109.5 . . ?
H23A C23 H23C 109.5 . . ?
H23B C23 H23C 109.5 . . ?
N6 C24 N7 129.2(3) . . ?
N6 C24 C25 111.9(3) . . ?
N7 C24 C25 118.9(4) . . ?
C30 C25 C26 118.6(3) . . ?
C30 C25 C24 118.7(4) . . ?
C26 C25 C24 122.6(3) . . ?
C27 C26 C25 120.5(4) . . ?
C27 C26 H26 119.8 . . ?
C25 C26 H26 119.8 . . ?
C26 C27 C28 120.2(4) . . ?
C26 C27 H27 119.9 . . ?
C28 C27 H27 119.9 . . ?
C29 C28 C27 119.9(3) . . ?
C29 C28 H28 120.0 . . ?
C27 C28 H28 120.0 . . ?
C28 C29 C30 120.2(4) . . ?
C28 C29 H29 119.9 . . ?
C30 C29 H29 119.9 . . ?
C29 C30 C25 120.6(4) . . ?
C29 C30 H30 119.7 . . ?
C25 C30 H30 119.7 . . ?
C36 C31 C32 119.8(4) . . ?
C36 C31 N7 121.0(4) . . ?
C32 C31 N7 119.1(3) . . ?
C33 C32 C31 120.3(4) . . ?
C33 C32 H32 119.9 . . ?
C31 C32 H32 119.9 . . ?
C32 C33 C34 120.3(4) . . ?
C32 C33 H33 119.9 . . ?
C34 C33 H33 119.9 . . ?
C35 C34 C33 119.4(4) . . ?
C35 C34 H34 120.3 . . ?
C33 C34 H34 120.3 . . ?
C34 C35 C36 120.4(4) . . ?
C34 C35 H35 119.8 . . ?
C36 C35 H35 119.8 . . ?
C31 C36 C35 119.7(4) . . ?
C31 C36 H36 120.2 . . ?
C35 C36 H36 120.2 . . ?
N1B C1B N2B 121.2(3) . . ?
N1B C1B N3B 125.1(4) . . ?
N2B C1B N3B 113.6(3) . . ?
N2B C2B C3B 113.1(3) . . ?
N2B C2B H2B1 109.0 . . ?
C3B C2B H2B1 109.0 . . ?
N2B C2B H2B2 109.0 . . ?
C3B C2B H2B2 109.0 . . ?
H2B1 C2B H2B2 107.8 . . ?
C2B C3B H3B1 109.5 . . ?
C2B C3B H3B2 109.5 . . ?
H3B1 C3B H3B2 109.5 . . ?
C2B C3B H3B3 109.5 . . ?
H3B1 C3B H3B3 109.5 . . ?
H3B2 C3B H3B3 109.5 . . ?
N2B C4B C5B 113.0(4) . . ?
N2B C4B H4B1 109.0 . . ?
C5B C4B H4B1 109.0 . . ?
N2B C4B H4B2 109.0 . . ?
C5B C4B H4B2 109.0 . . ?
H4B1 C4B H4B2 107.8 . . ?
C4B C5B H5B1 109.5 . . ?
C4B C5B H5B2 109.5 . . ?
H5B1 C5B H5B2 109.5 . . ?
C4B C5B H5B3 109.5 . . ?
H5B1 C5B H5B3 109.5 . . ?
H5B2 C5B H5B3 109.5 . . ?
N3B C6B N4B 129.4(3) . . ?
N3B C6B C7B 111.6(3) . . ?
N4B C6B C7B 119.0(4) . . ?
C12B C7B C8B 119.7(3) . . ?
C12B C7B C6B 118.6(4) . . ?
C8B C7B C6B 121.7(3) . . ?
C9B C8B C7B 119.8(4) . . ?
C9B C8B H8B 120.1 . . ?
C7B C8B H8B 120.1 . . ?
C8B C9B C10B 120.4(4) . . ?
C8B C9B H9B 119.8 . . ?
C10B C9B H9B 119.8 . . ?
C11B C10B C9B 119.6(4) . . ?
C11B C10B H10B 120.2 . . ?
C9B C10B H10B 120.2 . . ?
C10B C11B C12B 120.7(4) . . ?
C10B C11B H11B 119.6 . . ?
C12B C11B H11B 119.6 . . ?
C7B C12B C11B 119.8(4) . . ?
C7B C12B H12B 120.1 . . ?
C11B C12B H12B 120.1 . . ?
C18B C13B C14B 120.4(4) . . ?
C18B C13B N4B 119.9(4) . . ?
C14B C13B N4B 119.8(4) . . ?
C13B C14B C15B 119.7(4) . . ?
C13B C14B H14B 120.1 . . ?
C15B C14B H14B 120.1 . . ?
C16B C15B C14B 119.5(4) . . ?
C16B C15B H15B 120.3 . . ?
C14B C15B H15B 120.3 . . ?
C17B C16B C15B 120.3(4) . . ?
C17B C16B H16B 119.8 . . ?
C15B C16B H16B 119.8 . . ?
C16B C17B C18B 120.6(4) . . ?
C16B C17B H17B 119.7 . . ?
C18B C17B H17B 119.7 . . ?
C17B C18B C13B 119.5(4) . . ?
C17B C18B H18B 120.3 . . ?
C13B C18B H18B 120.3 . . ?
N1C C1C N3C 125.3(4) . . ?
N1C C1C N2C 120.5(3) . . ?
N3C C1C N2C 114.2(3) . . ?
N2C C2C C3C 112.0(3) . . ?
N2C C2C H2C1 109.2 . . ?
C3C C2C H2C1 109.2 . . ?
N2C C2C H2C2 109.2 . . ?
C3C C2C H2C2 109.2 . . ?
H2C1 C2C H2C2 107.9 . . ?
C2C C3C H3C1 109.5 . . ?
C2C C3C H3C2 109.5 . . ?
H3C1 C3C H3C2 109.5 . . ?
C2C C3C H3C3 109.5 . . ?
H3C1 C3C H3C3 109.5 . . ?
H3C2 C3C H3C3 109.5 . . ?
N2C C4C C5C 112.3(3) . . ?
N2C C4C H4C1 109.1 . . ?
C5C C4C H4C1 109.1 . . ?
N2C C4C H4C2 109.1 . . ?
C5C C4C H4C2 109.1 . . ?
H4C1 C4C H4C2 107.9 . . ?
C4C C5C H5C1 109.5 . . ?
C4C C5C H5C2 109.5 . . ?
H5C1 C5C H5C2 109.5 . . ?
C4C C5C H5C3 109.5 . . ?
H5C1 C5C H5C3 109.5 . . ?
H5C2 C5C H5C3 109.5 . . ?
N3C C6C N4C 129.3(3) . . ?
N3C C6C C7C 113.0(3) . . ?
N4C C6C C7C 117.7(4) . . ?
C12C C7C C8C 120.1(3) . . ?
C12C C7C C6C 118.8(4) . . ?
C8C C7C C6C 121.1(4) . . ?
C7C C8C C9C 119.5(4) . . ?
C7C C8C H8C 120.3 . . ?
C9C C8C H8C 120.3 . . ?
C10C C9C C8C 120.2(4) . . ?
C10C C9C H9C 119.9 . . ?
C8C C9C H9C 119.9 . . ?
C11C C10C C9C 119.8(4) . . ?
C11C C10C H10C 120.1 . . ?
C9C C10C H10C 120.1 . . ?
C10C C11C C12C 120.8(4) . . ?
C10C C11C H11C 119.6 . . ?
C12C C11C H11C 119.6 . . ?
C7C C12C C11C 119.7(4) . . ?
C7C C12C H12C 120.2 . . ?
C11C C12C H12C 120.2 . . ?
C14C C13C C18C 119.6(4) . . ?
C14C C13C N4C 119.6(4) . . ?
C18C C13C N4C 120.7(4) . . ?
C13C C14C C15C 120.4(4) . . ?
C13C C14C H14C 119.8 . . ?
C15C C14C H14C 119.8 . . ?
C16C C15C C14C 119.5(4) . . ?
C16C C15C H15C 120.3 . . ?
C14C C15C H15C 120.3 . . ?
C17C C16C C15C 120.1(4) . . ?
C17C C16C H16C 119.9 . . ?
C15C C16C H16C 119.9 . . ?
C16C C17C C18C 120.3(4) . . ?
C16C C17C H17C 119.8 . . ?
C18C C17C H17C 119.8 . . ?
C17C C18C C13C 119.9(4) . . ?
C17C C18C H18C 120.0 . . ?
C13C C18C H18C 120.0 . . ?
N1B Pt1B N1B 180.0 2_565 . ?
N1B Pt1B N4B 92.58(13) 2_565 . ?
N1B Pt1B N4B 87.42(13) . . ?
N1B Pt1B N4B 87.42(13) 2_565 2_565 ?
N1B Pt1B N4B 92.58(13) . 2_565 ?
N4B Pt1B N4B 180.0 . 2_565 ?
C1B N1B Pt1B 129.3(3) . . ?
C1B N1B H1B 115.4 . . ?
Pt1B N1B H1B 115.4 . . ?
C1B N2B C4B 122.1(3) . . ?
C1B N2B C2B 120.8(3) . . ?
C4B N2B C2B 116.4(3) . . ?
C6B N3B C1B 123.8(3) . . ?
C6B N4B C13B 117.3(3) . . ?
C6B N4B Pt1B 124.6(3) . . ?
C13B N4B Pt1B 117.9(2) . . ?
N1C Pt1C N1C 180.0 2 . ?
N1C Pt1C N4C 87.68(13) 2 2 ?
N1C Pt1C N4C 92.32(13) . 2 ?
N1C Pt1C N4C 92.32(13) 2 . ?
N1C Pt1C N4C 87.68(13) . . ?
N4C Pt1C N4C 180.0 2 . ?
C1C N1C Pt1C 128.9(3) . . ?
C1C N1C H1C 115.5 . . ?
Pt1C N1C H1C 115.5 . . ?
C1C N2C C4C 123.0(3) . . ?
C1C N2C C2C 120.7(3) . . ?
C4C N2C C2C 115.5(3) . . ?
C6C N3C C1C 123.6(3) . . ?
C6C N4C C13C 116.9(3) . . ?
C6C N4C Pt1C 124.9(3) . . ?
C13C N4C Pt1C 118.2(2) . . ?

loop_
_geom_bond_atom_site_label_1
_geom_bond_atom_site_label_2
_geom_bond_distance
_geom_bond_site_symmetry_2
_geom_bond_publ_flag
Pt1 N1 2.000(3) . ?
Pt1 N5 2.003(3) . ?
Pt1 N4 2.023(3) . ?
Pt1 N7 2.032(3) . ?
N1 C1 1.313(4) . ?
N1 H1 0.8800 . ?
N2 C1 1.372(5) . ?
N2 C4 1.458(5) . ?
N2 C2 1.474(4) . ?
N3 C6 1.327(5) . ?
N3 C1 1.359(5) . ?
N4 C6 1.334(5) . ?
N4 C13 1.441(5) . ?
N5 C19 1.324(4) . ?
N5 H5 0.8800 . ?
N6 C24 1.318(5) . ?
N6 C19 1.365(5) . ?
N7 C24 1.333(5) . ?
N7 C31 1.437(5) . ?
N18 C19 1.355(5) . ?
N18 C22 1.461(5) . ?
N18 C20 1.477(4) . ?
C2 C3 1.521(6) . ?
C2 H2A 0.9900 . ?
C2 H2B 0.9900 . ?
C3 H3A 0.9800 . ?
C3 H3B 0.9800 . ?
C3 H3C 0.9800 . ?
C4 C5 1.526(6) . ?
C4 H4A 0.9900 . ?
C4 H4B 0.9900 . ?
C5 H5A 0.9800 . ?
C5 H5B 0.9800 . ?
C5 H5C 0.9800 . ?
C6 C7 1.511(5) . ?
C7 C8 1.390(6) . ?
C7 C12 1.395(5) . ?
C8 C9 1.386(5) . ?
C8 H8 0.9500 . ?
C9 C10 1.388(6) . ?
C9 H9 0.9500 . ?
C10 C11 1.393(6) . ?
C10 H10 0.9500 . ?
C11 C12 1.392(5) . ?
C11 H11 0.9500 . ?
C12 H12 0.9500 . ?
C13 C18 1.393(5) . ?
C13 C14 1.393(6) . ?
C14 C15 1.385(6) . ?
C14 H14 0.9500 . ?
C15 C16 1.389(6) . ?
C15 H15 0.9500 . ?
C16 C17 1.382(7) . ?
C16 H16 0.9500 . ?
C17 C18 1.387(6) . ?
C17 H17 0.9500 . ?
C18 H18 0.9500 . ?
C20 C21 1.524(6) . ?
C20 H20A 0.9900 . ?
C20 H20B 0.9900 . ?
C21 H21A 0.9800 . ?
C21 H21B 0.9800 . ?
C21 H21C 0.9800 . ?
C22 C23 1.530(6) . ?
C22 H22A 0.9900 . ?
C22 H22B 0.9900 . ?
C23 H23A 0.9800 . ?
C23 H23B 0.9800 . ?
C23 H23C 0.9800 . ?
C24 C25 1.497(5) . ?
C25 C30 1.404(5) . ?
C25 C26 1.404(6) . ?
C26 C27 1.387(5) . ?
C26 H26 0.9500 . ?
C27 C28 1.394(6) . ?
C27 H27 0.9500 . ?
C28 C29 1.388(6) . ?
C28 H28 0.9500 . ?
C29 C30 1.389(5) . ?
C29 H29 0.9500 . ?
C30 H30 0.9500 . ?
C31 C36 1.386(6) . ?
C31 C32 1.392(6) . ?
C32 C33 1.383(6) . ?
C32 H32 0.9500 . ?
C33 C34 1.393(6) . ?
C33 H33 0.9500 . ?
C34 C35 1.387(6) . ?
C34 H34 0.9500 . ?
C35 C36 1.398(6) . ?
C35 H35 0.9500 . ?
C36 H36 0.9500 . ?
C1B N1B 1.313(4) . ?
C1B N2B 1.365(5) . ?
C1B N3B 1.366(5) . ?
C2B N2B 1.470(4) . ?
C2B C3B 1.510(6) . ?
C2B H2B1 0.9900 . ?
C2B H2B2 0.9900 . ?
C3B H3B1 0.9800 . ?
C3B H3B2 0.9800 . ?
C3B H3B3 0.9800 . ?
C4B N2B 1.457(5) . ?
C4B C5B 1.523(6) . ?
C4B H4B1 0.9900 . ?
C4B H4B2 0.9900 . ?
C5B H5B1 0.9800 . ?
C5B H5B2 0.9800 . ?
C5B H5B3 0.9800 . ?
C6B N3B 1.321(5) . ?
C6B N4B 1.334(5) . ?
C6B C7B 1.510(5) . ?
C7B C12B 1.388(6) . ?
C7B C8B 1.401(6) . ?
C8B C9B 1.387(5) . ?
C8B H8B 0.9500 . ?
C9B C10B 1.389(6) . ?
C9B H9B 0.9500 . ?
C10B C11B 1.381(6) . ?
C10B H10B 0.9500 . ?
C11B C12B 1.389(5) . ?
C11B H11B 0.9500 . ?
C12B H12B 0.9500 . ?
C13B C18B 1.391(6) . ?
C13B C14B 1.393(6) . ?
C13B N4B 1.430(5) . ?
C14B C15B 1.397(6) . ?
C14B H14B 0.9500 . ?
C15B C16B 1.395(6) . ?
C15B H15B 0.9500 . ?
C16B C17B 1.378(7) . ?
C16B H16B 0.9500 . ?
C17B C18B 1.387(6) . ?
C17B H17B 0.9500 . ?
C18B H18B 0.9500 . ?
C1C N1C 1.314(4) . ?
C1C N3C 1.362(5) . ?
C1C N2C 1.373(5) . ?
C2C N2C 1.471(4) . ?
C2C C3C 1.527(6) . ?
C2C H2C1 0.9900 . ?
C2C H2C2 0.9900 . ?
C3C H3C1 0.9800 . ?
C3C H3C2 0.9800 . ?
C3C H3C3 0.9800 . ?
C4C N2C 1.459(5) . ?
C4C C5C 1.532(6) . ?
C4C H4C1 0.9900 . ?
C4C H4C2 0.9900 . ?
C5C H5C1 0.9800 . ?
C5C H5C2 0.9800 . ?
C5C H5C3 0.9800 . ?
C6C N3C 1.328(5) . ?
C6C N4C 1.328(5) . ?
C6C C7C 1.513(5) . ?
C7C C12C 1.384(6) . ?
C7C C8C 1.389(6) . ?
C8C C9C 1.394(5) . ?
C8C H8C 0.9500 . ?
C9C C10C 1.383(6) . ?
C9C H9C 0.9500 . ?
C10C C11C 1.372(6) . ?
C10C H10C 0.9500 . ?
C11C C12C 1.387(5) . ?
C11C H11C 0.9500 . ?
C12C H12C 0.9500 . ?
C13C C14C 1.387(6) . ?
C13C C18C 1.396(6) . ?
C13C N4C 1.427(5) . ?
C14C C15C 1.399(6) . ?
C14C H14C 0.9500 . ?
C15C C16C 1.391(6) . ?
C15C H15C 0.9500 . ?
C16C C17C 1.386(7) . ?
C16C H16C 0.9500 . ?
C17C C18C 1.389(6) . ?
C17C H17C 0.9500 . ?
C18C H18C 0.9500 . ?
Pt1B N1B 2.005(3) 2_565 ?
Pt1B N1B 2.005(3) . ?
Pt1B N4B 2.040(3) . ?
Pt1B N4B 2.040(3) 2_565 ?
N1B H1B 0.8800 . ?
Pt1C N1C 2.000(3) 2 ?
Pt1C N1C 2.000(3) . ?
Pt1C N4C 2.028(3) 2 ?
Pt1C N4C 2.028(3) . ?
N1C H1C 0.8800 . ?

loop_
_geom_torsion_atom_site_label_1
_geom_torsion_atom_site_label_2
_geom_torsion_atom_site_label_3
_geom_torsion_atom_site_label_4
_geom_torsion
_geom_torsion_site_symmetry_1
_geom_torsion_site_symmetry_2
_geom_torsion_site_symmetry_3
_geom_torsion_site_symmetry_4
_geom_torsion_publ_flag
N5 Pt1 N1 C1 86(4) . . . . ?
N4 Pt1 N1 C1 2.1(3) . . . . ?
N7 Pt1 N1 C1 -177.1(3) . . . . ?
N1 Pt1 N4 C6 1.3(3) . . . . ?
N5 Pt1 N4 C6 -176.8(3) . . . . ?
N7 Pt1 N4 C6 93(8) . . . . ?
N1 Pt1 N4 C13 177.9(3) . . . . ?
N5 Pt1 N4 C13 -0.2(3) . . . . ?
N7 Pt1 N4 C13 -91(8) . . . . ?
N1 Pt1 N5 C19 98(4) . . . . ?
N4 Pt1 N5 C19 -178.3(4) . . . . ?
N7 Pt1 N5 C19 0.9(4) . . . . ?
N1 Pt1 N7 C24 178.9(3) . . . . ?
N5 Pt1 N7 C24 -3.0(3) . . . . ?
N4 Pt1 N7 C24 87(8) . . . . ?
N1 Pt1 N7 C31 1.5(3) . . . . ?
N5 Pt1 N7 C31 179.6(3) . . . . ?
N4 Pt1 N7 C31 -90(8) . . . . ?
Pt1 N1 C1 N3 -4.0(6) . . . . ?
Pt1 N1 C1 N2 177.3(3) . . . . ?
C6 N3 C1 N1 2.0(6) . . . . ?
C6 N3 C1 N2 -179.3(4) . . . . ?
C4 N2 C1 N1 -7.2(6) . . . . ?
C2 N2 C1 N1 -176.9(4) . . . . ?
C4 N2 C1 N3 174.0(4) . . . . ?
C2 N2 C1 N3 4.3(5) . . . . ?
C1 N2 C2 C3 84.0(5) . . . . ?
C4 N2 C2 C3 -86.5(4) . . . . ?
C1 N2 C4 C5 100.9(4) . . . . ?
C2 N2 C4 C5 -88.9(4) . . . . ?
C1 N3 C6 N4 2.0(7) . . . . ?
C1 N3 C6 C7 -178.1(4) . . . . ?
C13 N4 C6 N3 179.9(4) . . . . ?
Pt1 N4 C6 N3 -3.4(6) . . . . ?
C13 N4 C6 C7 0.0(5) . . . . ?
Pt1 N4 C6 C7 176.7(3) . . . . ?
N3 C6 C7 C8 -104.7(4) . . . . ?
N4 C6 C7 C8 75.2(5) . . . . ?
N3 C6 C7 C12 74.4(5) . . . . ?
N4 C6 C7 C12 -105.6(4) . . . . ?
C12 C7 C8 C9 -0.1(6) . . . . ?
C6 C7 C8 C9 179.0(4) . . . . ?
C7 C8 C9 C10 0.3(6) . . . . ?
C8 C9 C10 C11 -0.4(6) . . . . ?
C9 C10 C11 C12 0.3(6) . . . . ?
C10 C11 C12 C7 -0.1(6) . . . . ?
C8 C7 C12 C11 0.0(6) . . . . ?
C6 C7 C12 C11 -179.1(4) . . . . ?
C6 N4 C13 C18 81.1(4) . . . . ?
Pt1 N4 C13 C18 -95.8(3) . . . . ?
C6 N4 C13 C14 -100.8(4) . . . . ?
Pt1 N4 C13 C14 82.3(4) . . . . ?
C18 C13 C14 C15 -1.8(5) . . . . ?
N4 C13 C14 C15 -179.9(3) . . . . ?
C13 C14 C15 C16 0.9(5) . . . . ?
C14 C15 C16 C17 0.7(6) . . . . ?
C15 C16 C17 C18 -1.4(6) . . . . ?
C16 C17 C18 C13 0.4(6) . . . . ?
C14 C13 C18 C17 1.2(5) . . . . ?
N4 C13 C18 C17 179.3(3) . . . . ?
Pt1 N5 C19 N18 -178.5(3) . . . . ?
Pt1 N5 C19 N6 1.7(6) . . . . ?
C22 N18 C19 N5 1.7(6) . . . . ?
C20 N18 C19 N5 172.5(4) . . . . ?
C22 N18 C19 N6 -178.6(4) . . . . ?
C20 N18 C19 N6 -7.7(6) . . . . ?
C24 N6 C19 N5 -3.0(7) . . . . ?
C24 N6 C19 N18 177.3(4) . . . . ?
C19 N18 C20 C21 83.7(5) . . . . ?
C22 N18 C20 C21 -104.9(4) . . . . ?
C19 N18 C22 C23 85.6(5) . . . . ?
C20 N18 C22 C23 -85.7(4) . . . . ?
C19 N6 C24 N7 0.4(7) . . . . ?
C19 N6 C24 C25 -179.1(4) . . . . ?
C31 N7 C24 N6 -179.6(4) . . . . ?
Pt1 N7 C24 N6 3.0(6) . . . . ?
C31 N7 C24 C25 -0.1(5) . . . . ?
Pt1 N7 C24 C25 -177.5(3) . . . . ?
N6 C24 C25 C30 -68.5(5) . . . . ?
N7 C24 C25 C30 112.0(4) . . . . ?
N6 C24 C25 C26 109.2(4) . . . . ?
N7 C24 C25 C26 -70.4(5) . . . . ?
C30 C25 C26 C27 -1.6(6) . . . . ?
C24 C25 C26 C27 -179.3(4) . . . . ?
C25 C26 C27 C28 0.0(6) . . . . ?
C26 C27 C28 C29 1.2(6) . . . . ?
C27 C28 C29 C30 -0.8(6) . . . . ?
C28 C29 C30 C25 -0.8(6) . . . . ?
C26 C25 C30 C29 2.0(6) . . . . ?
C24 C25 C30 C29 179.8(4) . . . . ?
C24 N7 C31 C36 -82.5(4) . . . . ?
Pt1 N7 C31 C36 95.1(3) . . . . ?
C24 N7 C31 C32 100.9(4) . . . . ?
Pt1 N7 C31 C32 -81.5(4) . . . . ?
C36 C31 C32 C33 4.0(5) . . . . ?
N7 C31 C32 C33 -179.4(3) . . . . ?
C31 C32 C33 C34 -2.0(5) . . . . ?
C32 C33 C34 C35 -0.3(5) . . . . ?
C33 C34 C35 C36 0.7(6) . . . . ?
C32 C31 C36 C35 -3.6(5) . . . . ?
N7 C31 C36 C35 179.9(3) . . . . ?
C34 C35 C36 C31 1.3(5) . . . . ?
N3B C6B C7B C12B 64.8(5) . . . . ?
N4B C6B C7B C12B -114.7(4) . . . . ?
N3B C6B C7B C8B -113.0(4) . . . . ?
N4B C6B C7B C8B 67.6(5) . . . . ?
C12B C7B C8B C9B 1.1(6) . . . . ?
C6B C7B C8B C9B 178.8(4) . . . . ?
C7B C8B C9B C10B 0.3(6) . . . . ?
C8B C9B C10B C11B -1.0(6) . . . . ?
C9B C10B C11B C12B 0.3(6) . . . . ?
C8B C7B C12B C11B -1.8(6) . . . . ?
C6B C7B C12B C11B -179.6(4) . . . . ?
C10B C11B C12B C7B 1.1(6) . . . . ?
C18B C13B C14B C15B -1.8(5) . . . . ?
N4B C13B C14B C15B 179.4(3) . . . . ?
C13B C14B C15B C16B 0.6(5) . . . . ?
C14B C15B C16B C17B 0.6(6) . . . . ?
C15B C16B C17B C18B -0.6(6) . . . . ?
C16B C17B C18B C13B -0.6(6) . . . . ?
C14B C13B C18B C17B 1.7(5) . . . . ?
N4B C13B C18B C17B -179.4(3) . . . . ?
N3C C6C C7C C12C -83.0(5) . . . . ?
N4C C6C C7C C12C 96.0(5) . . . . ?
N3C C6C C7C C8C 96.8(5) . . . . ?
N4C C6C C7C C8C -84.1(5) . . . . ?
C12C C7C C8C C9C -0.6(6) . . . . ?
C6C C7C C8C C9C 179.6(4) . . . . ?
C7C C8C C9C C10C 0.7(7) . . . . ?
C8C C9C C10C C11C 0.0(7) . . . . ?
C9C C10C C11C C12C -0.9(7) . . . . ?
C8C C7C C12C C11C -0.3(6) . . . . ?
C6C C7C C12C C11C 179.6(4) . . . . ?
C10C C11C C12C C7C 1.0(7) . . . . ?
C18C C13C C14C C15C 2.6(5) . . . . ?
N4C C13C C14C C15C -179.5(3) . . . . ?
C13C C14C C15C C16C -1.4(5) . . . . ?
C14C C15C C16C C17C -0.3(6) . . . . ?
C15C C16C C17C C18C 0.8(6) . . . . ?
C16C C17C C18C C13C 0.4(6) . . . . ?
C14C C13C C18C C17C -2.1(5) . . . . ?
N4C C13C C18C C17C 180.0(3) . . . . ?
N2B C1B N1B Pt1B -179.0(3) . . . . ?
N3B C1B N1B Pt1B 0.2(6) . . . . ?
N1B Pt1B N1B C1B 86(6) 2_565 . . . ?
N4B Pt1B N1B C1B -4.2(4) . . . . ?
N4B Pt1B N1B C1B 175.8(4) 2_565 . . . ?
N1B C1B N2B C4B -2.3(6) . . . . ?
N3B C1B N2B C4B 178.5(4) . . . . ?
N1B C1B N2B C2B -172.3(4) . . . . ?
N3B C1B N2B C2B 8.4(6) . . . . ?
C5B C4B N2B C1B -84.1(5) . . . . ?
C5B C4B N2B C2B 86.4(4) . . . . ?
C3B C2B N2B C1B -85.5(5) . . . . ?
C3B C2B N2B C4B 103.9(4) . . . . ?
N4B C6B N3B C1B -2.9(7) . . . . ?
C7B C6B N3B C1B 177.7(4) . . . . ?
N1B C1B N3B C6B 4.6(7) . . . . ?
N2B C1B N3B C6B -176.2(4) . . . . ?
N3B C6B N4B C13B -178.0(4) . . . . ?
C7B C6B N4B C13B 1.3(5) . . . . ?
N3B C6B N4B Pt1B -3.2(6) . . . . ?
C7B C6B N4B Pt1B 176.1(3) . . . . ?
C18B C13B N4B C6B 75.5(5) . . . . ?
C14B C13B N4B C6B -105.7(4) . . . . ?
C18B C13B N4B Pt1B -99.7(3) . . . . ?
C14B C13B N4B Pt1B 79.1(4) . . . . ?
N1B Pt1B N4B C6B -174.6(3) 2_565 . . . ?
N1B Pt1B N4B C6B 5.4(3) . . . . ?
N4B Pt1B N4B C6B -163(5) 2_565 . . . ?
N1B Pt1B N4B C13B 0.2(3) 2_565 . . . ?
N1B Pt1B N4B C13B -179.8(3) . . . . ?
N4B Pt1B N4B C13B 11(5) 2_565 . . . ?
N3C C1C N1C Pt1C 6.7(6) . . . . ?
N2C C1C N1C Pt1C -174.7(3) . . . . ?
N1C Pt1C N1C C1C 133.0(17) 2 . . . ?
N4C Pt1C N1C C1C 174.4(3) 2 . . . ?
N4C Pt1C N1C C1C -5.6(3) . . . . ?
N1C C1C N2C C4C 7.2(6) . . . . ?
N3C C1C N2C C4C -174.0(4) . . . . ?
N1C C1C N2C C2C 176.5(4) . . . . ?
N3C C1C N2C C2C -4.8(6) . . . . ?
C5C C4C N2C C1C -99.7(4) . . . . ?
C5C C4C N2C C2C 90.6(4) . . . . ?
C3C C2C N2C C1C -82.1(5) . . . . ?
C3C C2C N2C C4C 87.9(4) . . . . ?
N4C C6C N3C C1C -0.4(7) . . . . ?
C7C C6C N3C C1C 178.5(4) . . . . ?
N1C C1C N3C C6C -2.8(7) . . . . ?
N2C C1C N3C C6C 178.5(4) . . . . ?
N3C C6C N4C C13C -178.5(4) . . . . ?
C7C C6C N4C C13C 2.7(5) . . . . ?
N3C C6C N4C Pt1C -0.4(6) . . . . ?
C7C C6C N4C Pt1C -179.3(3) . . . . ?
C14C C13C N4C C6C 94.7(4) . . . . ?
C18C C13C N4C C6C -87.4(4) . . . . ?
C14C C13C N4C Pt1C -83.5(4) . . . . ?
C18C C13C N4C Pt1C 94.4(4) . . . . ?
N1C Pt1C N4C C6C -177.4(3) 2 . . . ?
N1C Pt1C N4C C6C 2.6(3) . . . . ?
N4C Pt1C N4C C6C -10(5) 2 . . . ?
N1C Pt1C N4C C13C 0.6(3) 2 . . . ?
N1C Pt1C N4C C13C -179.4(3) . . . . ?
N4C Pt1C N4C C13C 168(5) 2 . . . ?
